data_4081662
loop_
_publ_author_name
'Nikitin, Kirill'
'M\"uller-Bunz, Helge'
'McGlinchey, Michael J.'

_publ_section_title
;
 Diels--Alder Reactions of 9-Ferrocenyl- and 9,10-Diferrocenylanthracene:
 Steric Control of 9,10- versus 1,4-Cycloaddition
;
_journal_issue 20
_journal_name_full Organometallics
_journal_page_first 6118
_journal_paper_doi 10.1021/om400762f
_journal_volume 32
_journal_year 2013
_chemical_formula_moiety 'C39 H31 Fe2 N O2, 0.24 (C H4 O), 0.5 (C H2 Cl2), 0.26 (H2 O)'
_chemical_formula_sum 'C39.74 H33.48 Cl Fe2 N O2.5'
_chemical_formula_weight 712.20
_chemical_name_systematic
; 
 ? 
;
_space_group_IT_number 14
_symmetry_cell_setting monoclinic
_symmetry_space_group_name_Hall '-P 2yn'
_symmetry_space_group_name_H-M 'P 1 21/n 1'
_atom_sites_solution_hydrogens geom
_atom_sites_solution_primary direct
_atom_sites_solution_secondary difmap
_audit_creation_method SHELXL-97
_cell_angle_alpha 90.00
_cell_angle_beta 99.142(2)
_cell_angle_gamma 90.00
_cell_formula_units_Z 4
_cell_length_a 9.4398(2)
_cell_length_b 13.7214(2)
_cell_length_c 24.6874(4)
_cell_measurement_reflns_used 46670
_cell_measurement_temperature 100(2)
_cell_measurement_theta_max 32.9135
_cell_measurement_theta_min 3.3366
_cell_volume 3157.07(10)
_computing_cell_refinement
; 
CrysAlisPro, Oxford Diffraction Ltd., 
Version 1.171.33.66 (release 28-04-2010 CrysAlis171 .NET) 
(compiled Apr 28 2010,14:27:37) 
;
_computing_data_collection
; 
CrysAlisPro, Oxford Diffraction Ltd., 
Version 1.171.33.66 (release 28-04-2010 CrysAlis171 .NET) 
(compiled Apr 28 2010,14:27:37) 
;
_computing_data_reduction
; 
CrysAlisPro, Oxford Diffraction Ltd., 
Version 1.171.33.66 (release 28-04-2010 CrysAlis171 .NET) 
(compiled Apr 28 2010,14:27:37) 
;
_computing_structure_refinement 'SHELXL-97 (Sheldrick, 2008)'
_computing_structure_solution 'SHELXS-97 (Sheldrick, 2008)'
_diffrn_ambient_temperature 100(2)
_diffrn_detector_area_resol_mean 10.3196
_diffrn_measured_fraction_theta_full 0.998
_diffrn_measured_fraction_theta_max 0.944
_diffrn_measurement_device_type 'SuperNova, Dual, Cu at zero, Atlas'
_diffrn_measurement_method '\w scans'
_diffrn_radiation_monochromator mirror
_diffrn_radiation_source 'SuperNova (Mo) X-ray Source'
_diffrn_radiation_type MoK\a
_diffrn_radiation_wavelength 0.71073
_diffrn_reflns_av_R_equivalents 0.0294
_diffrn_reflns_av_sigmaI/netI 0.0186
_diffrn_reflns_limit_h_max 13
_diffrn_reflns_limit_h_min -14
_diffrn_reflns_limit_k_max 20
_diffrn_reflns_limit_k_min -20
_diffrn_reflns_limit_l_max 37
_diffrn_reflns_limit_l_min -37
_diffrn_reflns_number 80910
_diffrn_reflns_theta_full 30.00
_diffrn_reflns_theta_max 32.99
_diffrn_reflns_theta_min 3.34
_exptl_absorpt_coefficient_mu 1.044
_exptl_absorpt_correction_T_max 0.892
_exptl_absorpt_correction_T_min 0.814
_exptl_absorpt_correction_type analytical
_exptl_absorpt_process_details
; 
CrysAlisPro, Oxford Diffraction Ltd., 
Version 1.171.33.66 (release 28-04-2010 CrysAlis171 .NET) 
(compiled Apr 28 2010,14:27:37) 
Analytical numeric absorption correction using a multifaceted crystal
model based on expressions derived by R.C. Clark & J.S. Reid.
(Clark, R. C. & Reid, J. S. (1995). Acta Cryst. A51, 887-897)
;
_exptl_crystal_colour orange
_exptl_crystal_density_diffrn 1.498
_exptl_crystal_density_method 'not measured'
_exptl_crystal_description block
_exptl_crystal_F_000 1471.9
_exptl_crystal_size_max 0.2500
_exptl_crystal_size_mid 0.1650
_exptl_crystal_size_min 0.1248
_refine_diff_density_max 0.685
_refine_diff_density_min -1.252
_refine_diff_density_rms 0.080
_refine_ls_extinction_method none
_refine_ls_goodness_of_fit_ref 1.037
_refine_ls_hydrogen_treatment constr
_refine_ls_matrix_type full
_refine_ls_number_parameters 455
_refine_ls_number_reflns 11237
_refine_ls_number_restraints 0
_refine_ls_restrained_S_all 1.037
_refine_ls_R_factor_all 0.0444
_refine_ls_R_factor_gt 0.0374
_refine_ls_shift/su_max 0.002
_refine_ls_shift/su_mean 0.000
_refine_ls_structure_factor_coef Fsqd
_refine_ls_weighting_details 'calc w=1/[\s^2^(Fo^2^)+(0.0587P)^2^+2.3889P] where P=(Fo^2^+2Fc^2^)/3'
_refine_ls_weighting_scheme calc
_refine_ls_wR_factor_gt 0.1079
_refine_ls_wR_factor_ref 0.1107
_reflns_number_gt 9580
_reflns_number_total 11237
_reflns_threshold_expression I>2\s(I)
_cod_data_source_file om400762f_si_002.cif
_cod_data_source_block nik14(14)
_cod_original_sg_symbol_H-M 'P 21/n'
_cod_original_formula_sum 'C39.74 H33.48 Cl Fe2 N O2.50'
_cod_database_code 4081662

loop_
_symmetry_equiv_pos_as_xyz
'x, y, z'
'-x+1/2, y+1/2, -z+1/2'
'-x, -y, -z'
'x-1/2, -y-1/2, z-1/2'

loop_
_atom_site_label
_atom_site_type_symbol
_atom_site_fract_x
_atom_site_fract_y
_atom_site_fract_z
_atom_site_U_iso_or_equiv
_atom_site_adp_type
_atom_site_occupancy
_atom_site_symmetry_multiplicity
_atom_site_calc_flag
_atom_site_refinement_flags
_atom_site_disorder_assembly
_atom_site_disorder_group
C1 C 1.10458(13) 0.05776(9) 0.26489(5) 0.0120(2) Uani 1 1 d . . .
H1 H 1.1428 0.0546 0.2294 0.014 Uiso 1 1 calc R . .
C2 C 1.16029(14) -0.02492(10) 0.30311(6) 0.0142(2) Uani 1 1 d . . .
H2 H 1.2264 -0.0722 0.2942 0.017 Uiso 1 1 calc R . .
C3 C 1.10855(14) -0.02545(10) 0.35026(6) 0.0150(2) Uani 1 1 d . . .
H3 H 1.1345 -0.0734 0.3778 0.018 Uiso 1 1 calc R . .
C4 C 1.00479(14) 0.05670(9) 0.35637(5) 0.0126(2) Uani 1 1 d . . .
H4 H 0.9655 0.0524 0.3916 0.015 Uiso 1 1 calc R . .
C4A C 0.88679(13) 0.06001(9) 0.30676(5) 0.0107(2) Uani 1 1 d . . .
C5 C 0.51028(14) 0.13228(10) 0.25774(6) 0.0155(2) Uani 1 1 d . . .
H5 H 0.4743 0.1363 0.2915 0.019 Uiso 1 1 calc R . .
C6 C 0.42406(14) 0.16051(11) 0.21032(6) 0.0173(2) Uani 1 1 d . . .
H6 H 0.3302 0.1845 0.2115 0.021 Uiso 1 1 calc R . .
C7 C 0.47516(15) 0.15380(11) 0.15988(6) 0.0183(3) Uani 1 1 d . . .
H7 H 0.4148 0.1715 0.1268 0.022 Uiso 1 1 calc R . .
C8 C 0.61251(14) 0.12157(11) 0.15844(5) 0.0153(2) Uani 1 1 d . . .
H8 H 0.6459 0.1178 0.1242 0.018 Uiso 1 1 calc R . .
C8A C 0.70585(13) 0.09375(9) 0.20701(5) 0.0110(2) Uani 1 1 d . . .
C9 C 0.85326(13) 0.06779(9) 0.20597(5) 0.0104(2) Uani 1 1 d . . .
C9A C 0.94182(13) 0.05947(9) 0.25618(5) 0.0104(2) Uani 1 1 d . . .
C10 C 0.74223(13) 0.07122(9) 0.30847(5) 0.0115(2) Uani 1 1 d . . .
C10A C 0.65196(13) 0.09716(9) 0.25784(5) 0.0112(2) Uani 1 1 d . . .
C11 C 1.09177(14) 0.15361(10) 0.35207(5) 0.0140(2) Uani 1 1 d . . .
H11 H 1.1720 0.1594 0.3837 0.017 Uiso 1 1 calc R . .
C12 C 1.14995(13) 0.15438(9) 0.29730(5) 0.0123(2) Uani 1 1 d . . .
H12 H 1.2568 0.1613 0.3039 0.015 Uiso 1 1 calc R . .
C13 C 1.08045(14) 0.24286(9) 0.26699(6) 0.0136(2) Uani 1 1 d . . .
O1 O 1.09974(12) 0.27445(8) 0.22279(4) 0.01794(19) Uani 1 1 d . . .
N N 0.98617(13) 0.28375(8) 0.29814(5) 0.0160(2) Uani 1 1 d . . .
C14 C 0.89612(19) 0.36729(12) 0.28070(8) 0.0278(3) Uani 1 1 d . . .
H14A H 0.8068 0.3627 0.2961 0.042 Uiso 1 1 calc R . .
H14B H 0.8738 0.3684 0.2406 0.042 Uiso 1 1 calc R . .
H14C H 0.9469 0.4273 0.2937 0.042 Uiso 1 1 calc R . .
C15 C 0.99380(15) 0.24150(10) 0.34929(6) 0.0164(2) Uani 1 1 d . . .
O2 O 0.92897(13) 0.27154(8) 0.38456(5) 0.0240(2) Uani 1 1 d . . .
Fe1 Fe 1.03673(2) -0.038870(14) 0.119655(8) 0.01471(5) Uani 1 1 d . . .
C16 C 0.90113(14) 0.05700(9) 0.15170(5) 0.0123(2) Uani 1 1 d . . .
C17 C 1.01281(15) 0.10875(10) 0.13059(6) 0.0144(2) Uani 1 1 d . . .
H17 H 1.0810 0.1510 0.1511 0.017 Uiso 1 1 calc R . .
C18 C 1.00438(16) 0.08627(11) 0.07393(6) 0.0189(3) Uani 1 1 d . . .
H18 H 1.0653 0.1113 0.0501 0.023 Uiso 1 1 calc R . .
C19 C 0.88885(17) 0.01974(12) 0.05901(6) 0.0199(3) Uani 1 1 d . . .
H19 H 0.8590 -0.0070 0.0235 0.024 Uiso 1 1 calc R . .
C20 C 0.82587(15) 0.00045(11) 0.10696(6) 0.0173(2) Uani 1 1 d . . .
H20 H 0.7478 -0.0423 0.1090 0.021 Uiso 1 1 calc R . .
C21 C 1.10922(18) -0.14259(11) 0.17685(7) 0.0225(3) Uani 1 1 d . . .
H21 H 1.0819 -0.1491 0.2121 0.027 Uiso 1 1 calc R . .
C22 C 1.22619(18) -0.08609(12) 0.16402(7) 0.0240(3) Uani 1 1 d . . .
H22 H 1.2907 -0.0485 0.1892 0.029 Uiso 1 1 calc R . .
C23 C 1.2292(2) -0.09606(15) 0.10670(8) 0.0338(4) Uani 1 1 d . . .
H23 H 1.2961 -0.0662 0.0869 0.041 Uiso 1 1 calc R . .
C24 C 1.1149(2) -0.15836(14) 0.08448(7) 0.0363(5) Uani 1 1 d . . .
H24 H 1.0919 -0.1774 0.0471 0.044 Uiso 1 1 calc R . .
C25 C 1.0404(2) -0.18768(12) 0.12761(8) 0.0309(4) Uani 1 1 d . . .
H25 H 0.9595 -0.2297 0.1242 0.037 Uiso 1 1 calc R . .
Fe2 Fe 0.69872(2) -0.043542(15) 0.420070(8) 0.01600(6) Uani 1 1 d . . .
C26 C 0.67371(14) 0.05987(10) 0.35837(5) 0.0142(2) Uani 1 1 d . . .
C27 C 0.71009(16) 0.10530(11) 0.41121(6) 0.0179(3) Uani 1 1 d . . .
H27 H 0.7915 0.1453 0.4227 0.021 Uiso 1 1 calc R . .
C28 C 0.60274(18) 0.07991(12) 0.44349(6) 0.0236(3) Uani 1 1 d . . .
H28 H 0.6003 0.1005 0.4801 0.028 Uiso 1 1 calc R . .
C29 C 0.50030(17) 0.01870(14) 0.41163(7) 0.0254(3) Uani 1 1 d . . .
H29 H 0.4174 -0.0086 0.4231 0.031 Uiso 1 1 calc R . .
C30 C 0.54388(16) 0.00548(13) 0.35944(6) 0.0211(3) Uani 1 1 d . . .
H30 H 0.4953 -0.0329 0.3302 0.025 Uiso 1 1 calc R . .
C31 C 0.84433(17) -0.14574(11) 0.40382(7) 0.0225(3) Uani 1 1 d . . .
H31 H 0.8934 -0.1467 0.3731 0.027 Uiso 1 1 calc R . .
C32 C 0.89339(19) -0.09937(12) 0.45506(7) 0.0253(3) Uani 1 1 d . . .
H32 H 0.9805 -0.0642 0.4645 0.030 Uiso 1 1 calc R . .
C33 C 0.7877(2) -0.11543(15) 0.48957(8) 0.0340(4) Uani 1 1 d . . .
H33 H 0.7921 -0.0926 0.5261 0.041 Uiso 1 1 calc R . .
C34 C 0.6748(2) -0.17161(14) 0.45972(9) 0.0358(4) Uani 1 1 d . . .
H34 H 0.5909 -0.1929 0.4730 0.043 Uiso 1 1 calc R . .
C35 C 0.7092(2) -0.19039(12) 0.40653(9) 0.0295(4) Uani 1 1 d . . .
H35 H 0.6525 -0.2262 0.3781 0.035 Uiso 1 1 calc R . .
C36 C 0.9623(7) 0.3188(4) 0.50954(19) 0.0331(10) Uani 0.50 1 d P A 1
H36A H 0.9827 0.2954 0.4736 0.040 Uiso 0.50 1 calc PR A 1
H36B H 1.0388 0.2935 0.5382 0.040 Uiso 0.50 1 calc PR A 1
Cl1 Cl 0.80123(15) 0.27101(12) 0.52038(6) 0.0547(3) Uani 0.50 1 d P A 1
Cl2 Cl 0.9701(2) 0.44617(12) 0.51024(7) 0.0688(4) Uani 0.50 1 d P . 1
C37 C 1.0168(15) 0.3486(8) 0.5034(4) 0.039(3) Uani 0.238(4) 1 d P B 2
H37A H 1.0514 0.3951 0.5326 0.059 Uiso 0.238(4) 1 calc PR B 2
H37B H 1.0102 0.3811 0.4677 0.059 Uiso 0.238(4) 1 calc PR B 2
H37C H 1.0839 0.2938 0.5049 0.059 Uiso 0.238(4) 1 calc PR B 2
O3 O 0.8895(8) 0.3163(5) 0.5098(2) 0.0279(16) Uani 0.238(4) 1 d P B 2
H1O3 H 0.8988 0.2653 0.5289 0.042 Uiso 0.238(4) 1 calc PR B 2
O4 O 0.7440(7) 0.2197(6) 0.5432(3) 0.057(3) Uani 0.262(4) 1 d P B 3

loop_
_atom_site_aniso_label
_atom_site_aniso_U_11
_atom_site_aniso_U_22
_atom_site_aniso_U_33
_atom_site_aniso_U_23
_atom_site_aniso_U_13
_atom_site_aniso_U_12
C1 0.0109(5) 0.0105(5) 0.0148(5) -0.0003(4) 0.0028(4) 0.0006(4)
C2 0.0102(5) 0.0131(5) 0.0186(6) 0.0011(4) 0.0007(4) 0.0014(4)
C3 0.0126(5) 0.0141(5) 0.0174(6) 0.0033(4) -0.0006(4) 0.0007(4)
C4 0.0122(5) 0.0138(5) 0.0118(5) 0.0014(4) 0.0014(4) -0.0010(4)
C4A 0.0102(5) 0.0104(5) 0.0114(5) 0.0001(4) 0.0021(4) -0.0007(4)
C5 0.0118(5) 0.0200(6) 0.0155(6) 0.0006(5) 0.0046(4) 0.0018(5)
C6 0.0104(5) 0.0227(6) 0.0192(6) 0.0024(5) 0.0036(4) 0.0031(5)
C7 0.0129(5) 0.0252(7) 0.0162(6) 0.0051(5) 0.0009(4) 0.0029(5)
C8 0.0131(5) 0.0202(6) 0.0127(5) 0.0022(5) 0.0025(4) 0.0007(5)
C8A 0.0105(5) 0.0108(5) 0.0118(5) 0.0007(4) 0.0026(4) 0.0000(4)
C9 0.0110(5) 0.0094(5) 0.0115(5) 0.0001(4) 0.0037(4) -0.0002(4)
C9A 0.0093(5) 0.0099(5) 0.0123(5) 0.0003(4) 0.0025(4) -0.0004(4)
C10 0.0114(5) 0.0122(5) 0.0114(5) 0.0003(4) 0.0036(4) -0.0003(4)
C10A 0.0097(5) 0.0118(5) 0.0125(5) 0.0004(4) 0.0028(4) -0.0001(4)
C11 0.0144(5) 0.0146(5) 0.0129(5) -0.0014(4) 0.0015(4) -0.0023(4)
C12 0.0101(5) 0.0123(5) 0.0149(5) 0.0001(4) 0.0028(4) -0.0007(4)
C13 0.0130(5) 0.0112(5) 0.0169(6) -0.0015(4) 0.0034(4) -0.0020(4)
O1 0.0208(5) 0.0152(4) 0.0189(5) 0.0021(4) 0.0068(4) -0.0007(4)
N 0.0174(5) 0.0112(5) 0.0208(5) 0.0000(4) 0.0072(4) 0.0017(4)
C14 0.0302(8) 0.0181(7) 0.0380(9) 0.0059(6) 0.0142(7) 0.0113(6)
C15 0.0183(6) 0.0130(5) 0.0188(6) -0.0035(5) 0.0056(5) -0.0038(5)
O2 0.0322(6) 0.0189(5) 0.0244(5) -0.0058(4) 0.0148(5) -0.0008(4)
Fe1 0.01863(10) 0.01299(9) 0.01325(9) -0.00038(6) 0.00477(7) 0.00471(7)
C16 0.0131(5) 0.0126(5) 0.0118(5) -0.0002(4) 0.0036(4) 0.0018(4)
C17 0.0165(5) 0.0124(5) 0.0159(6) 0.0022(4) 0.0074(4) 0.0029(4)
C18 0.0237(7) 0.0200(6) 0.0150(6) 0.0046(5) 0.0091(5) 0.0073(5)
C19 0.0224(7) 0.0258(7) 0.0118(6) -0.0011(5) 0.0033(5) 0.0076(5)
C20 0.0164(6) 0.0217(6) 0.0137(6) -0.0031(5) 0.0022(4) 0.0007(5)
C21 0.0322(8) 0.0137(6) 0.0208(7) 0.0011(5) 0.0014(6) 0.0054(5)
C22 0.0232(7) 0.0221(7) 0.0268(7) 0.0014(6) 0.0042(6) 0.0110(6)
C23 0.0371(9) 0.0367(9) 0.0313(9) 0.0057(7) 0.0167(7) 0.0234(8)
C24 0.0583(12) 0.0277(8) 0.0221(8) -0.0068(6) 0.0038(8) 0.0237(8)
C25 0.0468(10) 0.0135(6) 0.0293(8) -0.0036(6) -0.0036(7) 0.0050(6)
Fe2 0.01910(10) 0.01564(10) 0.01473(10) 0.00281(7) 0.00717(7) 0.00055(7)
C26 0.0136(5) 0.0176(6) 0.0125(5) 0.0023(4) 0.0051(4) 0.0016(4)
C27 0.0244(7) 0.0162(6) 0.0144(6) 0.0009(5) 0.0074(5) 0.0046(5)
C28 0.0311(8) 0.0264(7) 0.0165(6) 0.0032(5) 0.0136(6) 0.0091(6)
C29 0.0197(7) 0.0381(9) 0.0215(7) 0.0098(6) 0.0123(6) 0.0049(6)
C30 0.0145(6) 0.0321(8) 0.0179(6) 0.0051(6) 0.0060(5) -0.0027(5)
C31 0.0238(7) 0.0144(6) 0.0314(8) 0.0005(5) 0.0104(6) -0.0005(5)
C32 0.0287(8) 0.0212(7) 0.0253(7) 0.0058(6) 0.0018(6) 0.0054(6)
C33 0.0476(11) 0.0328(9) 0.0239(8) 0.0143(7) 0.0123(7) 0.0134(8)
C34 0.0398(10) 0.0246(8) 0.0490(11) 0.0182(8) 0.0251(9) 0.0043(7)
C35 0.0296(8) 0.0160(7) 0.0453(10) 0.0002(6) 0.0138(7) -0.0057(6)
C36 0.050(3) 0.028(2) 0.0193(18) -0.0029(16) -0.001(2) 0.007(2)
Cl1 0.0464(7) 0.0687(9) 0.0481(7) -0.0368(6) 0.0046(5) -0.0079(6)
Cl2 0.0762(10) 0.0573(8) 0.0664(9) 0.0072(7) -0.0090(8) 0.0171(7)
C37 0.063(8) 0.032(5) 0.020(4) -0.004(3) -0.004(4) 0.001(4)
O3 0.033(3) 0.034(3) 0.014(2) -0.0094(19) -0.004(2) 0.012(3)
O4 0.038(3) 0.077(5) 0.043(4) -0.049(4) -0.030(3) 0.030(3)

loop_
_atom_type_symbol
_atom_type_description
_atom_type_scat_dispersion_real
_atom_type_scat_dispersion_imag
_atom_type_scat_source
C C 0.0033 0.0016 'International Tables Vol C Tables 4.2.6.8 and 6.1.1.4'
H H 0.0000 0.0000 'International Tables Vol C Tables 4.2.6.8 and 6.1.1.4'
N N 0.0061 0.0033 'International Tables Vol C Tables 4.2.6.8 and 6.1.1.4'
O O 0.0106 0.0060 'International Tables Vol C Tables 4.2.6.8 and 6.1.1.4'
Cl Cl 0.1484 0.1585 'International Tables Vol C Tables 4.2.6.8 and 6.1.1.4'
Fe Fe 0.3463 0.8444 'International Tables Vol C Tables 4.2.6.8 and 6.1.1.4'

loop_
_geom_angle_atom_site_label_1
_geom_angle_atom_site_label_2
_geom_angle_atom_site_label_3
_geom_angle
C2 C1 C9A 110.07(10)
C2 C1 C12 105.95(10)
C9A C1 C12 104.29(10)
C2 C1 H1 112.0
C9A C1 H1 112.0
C12 C1 H1 112.0
C3 C2 C1 114.15(12)
C3 C2 H2 122.9
C1 C2 H2 122.9
C2 C3 C4 114.52(12)
C2 C3 H3 122.7
C4 C3 H3 122.7
C3 C4 C4A 110.15(11)
C3 C4 C11 105.60(10)
C4A C4 C11 104.10(10)
C3 C4 H4 112.2
C4A C4 H4 112.2
C11 C4 H4 112.2
C10 C4A C9A 121.77(11)
C10 C4A C4 125.46(11)
C9A C4A C4 112.52(10)
C6 C5 C10A 121.88(12)
C6 C5 H5 119.1
C10A C5 H5 119.1
C5 C6 C7 119.76(12)
C5 C6 H6 120.1
C7 C6 H6 120.1
C8 C7 C6 120.03(13)
C8 C7 H7 120.0
C6 C7 H7 120.0
C7 C8 C8A 121.64(12)
C7 C8 H8 119.2
C8A C8 H8 119.2
C8 C8A C10A 118.20(11)
C8 C8A C9 121.46(11)
C10A C8A C9 120.25(11)
C9A C9 C8A 116.85(11)
C9A C9 C16 124.83(11)
C8A C9 C16 118.23(11)
C9 C9A C4A 122.06(11)
C9 C9A C1 125.56(11)
C4A C9A C1 112.17(11)
C4A C10 C10A 116.88(11)
C4A C10 C26 125.14(12)
C10A C10 C26 117.97(11)
C5 C10A C8A 118.43(11)
C5 C10A C10 120.79(11)
C8A C10A C10 120.67(11)
C15 C11 C12 104.80(11)
C15 C11 C4 110.74(11)
C12 C11 C4 109.13(10)
C15 C11 H11 110.7
C12 C11 H11 110.7
C4 C11 H11 110.7
C13 C12 C11 104.59(10)
C13 C12 C1 111.21(10)
C11 C12 C1 109.58(10)
C13 C12 H12 110.4
C11 C12 H12 110.4
C1 C12 H12 110.4
O1 C13 N 123.78(13)
O1 C13 C12 127.81(12)
N C13 C12 108.41(11)
C15 N C13 113.15(12)
C15 N C14 123.09(12)
C13 N C14 123.61(12)
N C14 H14A 109.5
N C14 H14B 109.5
H14A C14 H14B 109.5
N C14 H14C 109.5
H14A C14 H14C 109.5
H14B C14 H14C 109.5
O2 C15 N 123.68(14)
O2 C15 C11 127.74(13)
N C15 C11 108.57(11)
C20 Fe1 C19 41.06(6)
C20 Fe1 C21 120.13(7)
C19 Fe1 C21 153.50(7)
C20 Fe1 C24 123.78(8)
C19 Fe1 C24 104.77(7)
C21 Fe1 C24 68.40(7)
C20 Fe1 C22 156.13(6)
C19 Fe1 C22 162.44(7)
C21 Fe1 C22 40.76(7)
C24 Fe1 C22 68.31(7)
C20 Fe1 C23 160.98(7)
C19 Fe1 C23 123.76(7)
C21 Fe1 C23 68.51(7)
C24 Fe1 C23 40.46(9)
C22 Fe1 C23 40.73(7)
C20 Fe1 C18 68.73(6)
C19 Fe1 C18 40.74(6)
C21 Fe1 C18 165.26(7)
C24 Fe1 C18 117.98(7)
C22 Fe1 C18 126.88(7)
C23 Fe1 C18 107.02(7)
C20 Fe1 C25 106.24(7)
C19 Fe1 C25 117.48(7)
C21 Fe1 C25 40.73(7)
C24 Fe1 C25 40.67(8)
C22 Fe1 C25 68.51(7)
C23 Fe1 C25 68.40(9)
C18 Fe1 C25 152.24(7)
C20 Fe1 C17 68.60(6)
C19 Fe1 C17 68.45(6)
C21 Fe1 C17 128.71(6)
C24 Fe1 C17 153.80(8)
C22 Fe1 C17 110.21(6)
C23 Fe1 C17 120.99(7)
C18 Fe1 C17 40.47(5)
C25 Fe1 C17 165.15(7)
C20 Fe1 C16 40.98(5)
C19 Fe1 C16 68.84(5)
C21 Fe1 C16 109.67(6)
C24 Fe1 C16 162.57(8)
C22 Fe1 C16 122.36(6)
C23 Fe1 C16 156.43(7)
C18 Fe1 C16 68.44(5)
C25 Fe1 C16 126.59(7)
C17 Fe1 C16 40.60(5)
C17 C16 C20 106.80(11)
C17 C16 C9 128.55(12)
C20 C16 C9 124.08(12)
C17 C16 Fe1 69.06(7)
C20 C16 Fe1 68.03(7)
C9 C16 Fe1 134.38(9)
C18 C17 C16 108.67(12)
C18 C17 Fe1 69.40(8)
C16 C17 Fe1 70.34(7)
C18 C17 H17 125.7
C16 C17 H17 125.7
Fe1 C17 H17 126.2
C17 C18 C19 108.30(12)
C17 C18 Fe1 70.13(8)
C19 C18 Fe1 69.32(8)
C17 C18 H18 125.8
C19 C18 H18 125.8
Fe1 C18 H18 126.3
C18 C19 C20 107.83(12)
C18 C19 Fe1 69.94(8)
C20 C19 Fe1 69.29(8)
C18 C19 H19 126.1
C20 C19 H19 126.1
Fe1 C19 H19 126.3
C19 C20 C16 108.38(13)
C19 C20 Fe1 69.65(8)
C16 C20 Fe1 70.99(8)
C19 C20 H20 125.8
C16 C20 H20 125.8
Fe1 C20 H20 125.1
C25 C21 C22 108.08(15)
C25 C21 Fe1 69.88(9)
C22 C21 Fe1 69.75(9)
C25 C21 H21 126.0
C22 C21 H21 126.0
Fe1 C21 H21 126.0
C21 C22 C23 107.86(16)
C21 C22 Fe1 69.48(9)
C23 C22 Fe1 69.72(10)
C21 C22 H22 126.1
C23 C22 H22 126.1
Fe1 C22 H22 126.3
C24 C23 C22 107.94(17)
C24 C23 Fe1 69.65(10)
C22 C23 Fe1 69.55(9)
C24 C23 H23 126.0
C22 C23 H23 126.0
Fe1 C23 H23 126.3
C23 C24 C25 108.48(16)
C23 C24 Fe1 69.89(10)
C25 C24 Fe1 69.81(9)
C23 C24 H24 125.8
C25 C24 H24 125.8
Fe1 C24 H24 126.1
C24 C25 C21 107.64(17)
C24 C25 Fe1 69.52(10)
C21 C25 Fe1 69.39(9)
C24 C25 H25 126.2
C21 C25 H25 126.2
Fe1 C25 H25 126.5
C30 Fe2 C29 40.97(6)
C30 Fe2 C33 158.53(7)
C29 Fe2 C33 122.49(7)
C30 Fe2 C34 121.09(8)
C29 Fe2 C34 103.87(7)
C33 Fe2 C34 40.79(9)
C30 Fe2 C28 68.63(7)
C29 Fe2 C28 40.68(7)
C33 Fe2 C28 107.70(7)
C34 Fe2 C28 119.29(7)
C30 Fe2 C31 120.59(7)
C29 Fe2 C31 154.33(7)
C33 Fe2 C31 68.54(7)
C34 Fe2 C31 68.48(7)
C28 Fe2 C31 164.38(7)
C30 Fe2 C35 104.67(8)
C29 Fe2 C35 117.59(8)
C33 Fe2 C35 68.74(8)
C34 Fe2 C35 40.81(8)
C28 Fe2 C35 153.57(7)
C31 Fe2 C35 40.76(6)
C30 Fe2 C32 157.66(6)
C29 Fe2 C32 161.20(7)
C33 Fe2 C32 40.86(7)
C34 Fe2 C32 68.69(8)
C28 Fe2 C32 126.67(7)
C31 Fe2 C32 40.72(7)
C35 Fe2 C32 68.76(7)
C30 Fe2 C27 68.72(6)
C29 Fe2 C27 68.66(7)
C33 Fe2 C27 123.19(8)
C34 Fe2 C27 156.43(7)
C28 Fe2 C27 40.72(6)
C31 Fe2 C27 127.64(6)
C35 Fe2 C27 162.61(7)
C32 Fe2 C27 110.91(7)
C30 Fe2 C26 41.07(6)
C29 Fe2 C26 69.01(6)
C33 Fe2 C26 159.17(8)
C34 Fe2 C26 159.33(8)
C28 Fe2 C26 68.68(6)
C31 Fe2 C26 109.11(6)
C35 Fe2 C26 123.91(7)
C32 Fe2 C26 123.81(6)
C27 Fe2 C26 40.77(5)
C27 C26 C30 106.84(12)
C27 C26 C10 129.30(12)
C30 C26 C10 123.59(12)
C27 C26 Fe2 69.28(8)
C30 C26 Fe2 68.19(8)
C10 C26 Fe2 131.92(9)
C28 C27 C26 108.19(14)
C28 C27 Fe2 69.21(9)
C26 C27 Fe2 69.95(8)
C28 C27 H27 125.9
C26 C27 H27 125.9
Fe2 C27 H27 126.5
C29 C28 C27 108.43(13)
C29 C28 Fe2 69.34(9)
C27 C28 Fe2 70.07(8)
C29 C28 H28 125.8
C27 C28 H28 125.8
Fe2 C28 H28 126.4
C28 C29 C30 107.88(13)
C28 C29 Fe2 69.97(9)
C30 C29 Fe2 69.30(9)
C28 C29 H29 126.1
C30 C29 H29 126.1
Fe2 C29 H29 126.2
C29 C30 C26 108.64(14)
C29 C30 Fe2 69.73(9)
C26 C30 Fe2 70.75(8)
C29 C30 H30 125.7
C26 C30 H30 125.7
Fe2 C30 H30 125.4
C32 C31 C35 108.48(15)
C32 C31 Fe2 69.76(9)
C35 C31 Fe2 69.62(9)
C32 C31 H31 125.8
C35 C31 H31 125.8
Fe2 C31 H31 126.4
C31 C32 C33 107.53(16)
C31 C32 Fe2 69.52(9)
C33 C32 Fe2 69.20(10)
C31 C32 H32 126.2
C33 C32 H32 126.2
Fe2 C32 H32 126.6
C34 C33 C32 108.15(17)
C34 C33 Fe2 69.63(11)
C32 C33 Fe2 69.95(9)
C34 C33 H33 125.9
C32 C33 H33 125.9
Fe2 C33 H33 126.1
C33 C34 C35 108.26(16)
C33 C34 Fe2 69.58(10)
C35 C34 Fe2 69.83(10)
C33 C34 H34 125.9
C35 C34 H34 125.9
Fe2 C34 H34 126.3
C34 C35 C31 107.58(17)
C34 C35 Fe2 69.37(10)
C31 C35 Fe2 69.62(9)
C34 C35 H35 126.2
C31 C35 H35 126.2
Fe2 C35 H35 126.4
Cl1 C36 Cl2 114.7(3)
Cl1 C36 H36A 108.6
Cl2 C36 H36A 108.6
Cl1 C36 H36B 108.6
Cl2 C36 H36B 108.6
H36A C36 H36B 107.6
O3 C37 H37A 109.5
O3 C37 H37B 109.5
H37A C37 H37B 109.5
O3 C37 H37C 109.5
H37A C37 H37C 109.5
H37B C37 H37C 109.5
C37 O3 H1O3 109.5

loop_
_geom_bond_atom_site_label_1
_geom_bond_atom_site_label_2
_geom_bond_distance
C1 C2 1.5153(18)
C1 C9A 1.5174(17)
C1 C12 1.5724(18)
C1 H1 1.0000
C2 C3 1.3321(19)
C2 H2 0.9500
C3 C4 1.5164(19)
C3 H3 0.9500
C4 C4A 1.5197(18)
C4 C11 1.5752(18)
C4 H4 1.0000
C4A C10 1.3806(17)
C4A C9A 1.4265(17)
C5 C6 1.3711(19)
C5 C10A 1.4213(17)
C5 H5 0.9500
C6 C7 1.408(2)
C6 H6 0.9500
C7 C8 1.3756(19)
C7 H7 0.9500
C8 C8A 1.4228(18)
C8 H8 0.9500
C8A C10A 1.4278(17)
C8A C9 1.4406(17)
C9 C9A 1.3853(17)
C9 C16 1.4879(17)
C10 C10A 1.4410(18)
C10 C26 1.4878(17)
C11 C15 1.5147(19)
C11 C12 1.5382(18)
C11 H11 1.0000
C12 C13 1.5194(18)
C12 H12 1.0000
C13 O1 1.2145(17)
C13 N 1.3840(17)
N C15 1.3811(19)
N C14 1.4511(19)
C14 H14A 0.9800
C14 H14B 0.9800
C14 H14C 0.9800
C15 O2 1.2131(17)
Fe1 C20 2.0380(14)
Fe1 C19 2.0428(15)
Fe1 C21 2.0447(15)
Fe1 C24 2.0472(16)
Fe1 C22 2.0482(16)
Fe1 C23 2.0505(17)
Fe1 C18 2.0510(14)
Fe1 C25 2.0511(17)
Fe1 C17 2.0606(13)
Fe1 C16 2.0777(13)
C16 C17 1.4359(18)
C16 C20 1.4412(19)
C17 C18 1.4223(19)
C17 H17 0.9500
C18 C19 1.425(2)
C18 H18 0.9500
C19 C20 1.431(2)
C19 H19 0.9500
C20 H20 0.9500
C21 C25 1.425(2)
C21 C22 1.425(2)
C21 H21 0.9500
C22 C23 1.426(2)
C22 H22 0.9500
C23 C24 1.417(3)
C23 H23 0.9500
C24 C25 1.424(3)
C24 H24 0.9500
C25 H25 0.9500
Fe2 C30 2.0333(15)
Fe2 C29 2.0389(16)
Fe2 C33 2.0407(17)
Fe2 C34 2.0414(17)
Fe2 C28 2.0472(16)
Fe2 C31 2.0474(15)
Fe2 C35 2.0475(17)
Fe2 C32 2.0507(17)
Fe2 C27 2.0586(15)
Fe2 C26 2.0676(13)
C26 C27 1.437(2)
C26 C30 1.439(2)
C27 C28 1.428(2)
C27 H27 0.9500
C28 C29 1.420(3)
C28 H28 0.9500
C29 C30 1.425(2)
C29 H29 0.9500
C30 H30 0.9500
C31 C32 1.426(2)
C31 C35 1.426(2)
C31 H31 0.9500
C32 C33 1.428(3)
C32 H32 0.9500
C33 C34 1.423(3)
C33 H33 0.9500
C34 C35 1.425(3)
C34 H34 0.9500
C35 H35 0.9500
C36 Cl1 1.715(7)
C36 Cl2 1.749(6)
C36 H36A 0.9900
C36 H36B 0.9900
C37 O3 1.315(14)
C37 H37A 0.9800
C37 H37B 0.9800
C37 H37C 0.9800
O3 H1O3 0.8400

loop_
_geom_torsion_atom_site_label_1
_geom_torsion_atom_site_label_2
_geom_torsion_atom_site_label_3
_geom_torsion_atom_site_label_4
_geom_torsion
C9A C1 C2 C3 -52.63(15)
C12 C1 C2 C3 59.56(14)
C1 C2 C3 C4 -0.16(17)
C2 C3 C4 C4A 52.17(15)
C2 C3 C4 C11 -59.66(15)
C3 C4 C4A C10 135.27(13)
C11 C4 C4A C10 -111.93(14)
C3 C4 C4A C9A -50.33(14)
C11 C4 C4A C9A 62.47(13)
C10A C5 C6 C7 0.8(2)
C5 C6 C7 C8 -1.8(2)
C6 C7 C8 C8A 0.4(2)
C7 C8 C8A C10A 1.9(2)
C7 C8 C8A C9 -174.77(13)
C8 C8A C9 C9A 168.36(12)
C10A C8A C9 C9A -8.24(18)
C8 C8A C9 C16 -8.52(18)
C10A C8A C9 C16 174.88(11)
C8A C9 C9A C4A 10.34(18)
C16 C9 C9A C4A -173.01(12)
C8A C9 C9A C1 -164.04(11)
C16 C9 C9A C1 12.6(2)
C10 C4A C9A C9 -1.57(19)
C4 C4A C9A C9 -176.21(11)
C10 C4A C9A C1 173.49(12)
C4 C4A C9A C1 -1.14(15)
C2 C1 C9A C9 -132.85(13)
C12 C1 C9A C9 113.88(13)
C2 C1 C9A C4A 52.29(14)
C12 C1 C9A C4A -60.98(13)
C9A C4A C10 C10A -9.19(18)
C4 C4A C10 C10A 164.73(12)
C9A C4A C10 C26 171.64(12)
C4 C4A C10 C26 -14.4(2)
C6 C5 C10A C8A 1.5(2)
C6 C5 C10A C10 177.77(13)
C8 C8A C10A C5 -2.80(18)
C9 C8A C10A C5 173.91(12)
C8 C8A C10A C10 -179.07(12)
C9 C8A C10A C10 -2.36(18)
C4A C10 C10A C5 -165.18(12)
C26 C10 C10A C5 14.05(18)
C4A C10 C10A C8A 11.00(18)
C26 C10 C10A C8A -169.77(12)
C3 C4 C11 C15 171.77(11)
C4A C4 C11 C15 55.74(13)
C3 C4 C11 C12 56.90(13)
C4A C4 C11 C12 -59.13(13)
C15 C11 C12 C13 -0.14(13)
C4 C11 C12 C13 118.50(11)
C15 C11 C12 C1 -119.44(11)
C4 C11 C12 C1 -0.79(14)
C2 C1 C12 C13 -171.06(10)
C9A C1 C12 C13 -54.88(13)
C2 C1 C12 C11 -55.93(13)
C9A C1 C12 C11 60.25(13)
C11 C12 C13 O1 176.74(13)
C1 C12 C13 O1 -65.07(17)
C11 C12 C13 N -3.96(14)
C1 C12 C13 N 114.23(12)
O1 C13 N C15 -173.54(13)
C12 C13 N C15 7.13(15)
O1 C13 N C14 2.0(2)
C12 C13 N C14 -177.29(14)
C13 N C15 O2 173.81(14)
C14 N C15 O2 -1.8(2)
C13 N C15 C11 -7.24(16)
C14 N C15 C11 177.15(14)
C12 C11 C15 O2 -176.89(14)
C4 C11 C15 O2 65.55(18)
C12 C11 C15 N 4.21(14)
C4 C11 C15 N -113.34(12)
C9A C9 C16 C17 -55.5(2)
C8A C9 C16 C17 121.15(14)
C9A C9 C16 C20 134.34(14)
C8A C9 C16 C20 -49.05(18)
C9A C9 C16 Fe1 42.61(19)
C8A C9 C16 Fe1 -140.78(11)
C20 Fe1 C16 C17 -119.22(11)
C19 Fe1 C16 C17 -81.15(9)
C21 Fe1 C16 C17 127.12(9)
C24 Fe1 C16 C17 -152.5(2)
C22 Fe1 C16 C17 83.65(10)
C23 Fe1 C16 C17 45.94(19)
C18 Fe1 C16 C17 -37.26(8)
C25 Fe1 C16 C17 169.65(9)
C19 Fe1 C16 C20 38.07(9)
C21 Fe1 C16 C20 -113.66(9)
C24 Fe1 C16 C20 -33.3(2)
C22 Fe1 C16 C20 -157.14(9)
C23 Fe1 C16 C20 165.16(16)
C18 Fe1 C16 C20 81.96(9)
C25 Fe1 C16 C20 -71.13(11)
C17 Fe1 C16 C20 119.22(11)
C20 Fe1 C16 C9 116.79(16)
C19 Fe1 C16 C9 154.86(14)
C21 Fe1 C16 C9 3.13(14)
C24 Fe1 C16 C9 83.5(3)
C22 Fe1 C16 C9 -40.35(15)
C23 Fe1 C16 C9 -78.1(2)
C18 Fe1 C16 C9 -161.25(14)
C25 Fe1 C16 C9 45.66(16)
C17 Fe1 C16 C9 -123.99(16)
C20 C16 C17 C18 1.27(15)
C9 C16 C17 C18 -170.26(12)
Fe1 C16 C17 C18 58.99(9)
C20 C16 C17 Fe1 -57.72(9)
C9 C16 C17 Fe1 130.74(13)
C20 Fe1 C17 C18 -81.90(9)
C19 Fe1 C17 C18 -37.61(9)
C21 Fe1 C17 C18 165.96(9)
C24 Fe1 C17 C18 41.90(19)
C22 Fe1 C17 C18 123.63(9)
C23 Fe1 C17 C18 79.76(11)
C25 Fe1 C17 C18 -154.1(3)
C16 Fe1 C17 C18 -119.83(12)
C20 Fe1 C17 C16 37.93(8)
C19 Fe1 C17 C16 82.22(9)
C21 Fe1 C17 C16 -74.21(11)
C24 Fe1 C17 C16 161.73(15)
C22 Fe1 C17 C16 -116.54(9)
C23 Fe1 C17 C16 -160.41(9)
C18 Fe1 C17 C16 119.83(12)
C25 Fe1 C17 C16 -34.3(3)
C16 C17 C18 C19 -0.57(16)
Fe1 C17 C18 C19 59.00(10)
C16 C17 C18 Fe1 -59.57(9)
C20 Fe1 C18 C17 81.55(9)
C19 Fe1 C18 C17 119.56(12)
C21 Fe1 C18 C17 -48.1(3)
C24 Fe1 C18 C17 -160.49(10)
C22 Fe1 C18 C17 -77.65(10)
C23 Fe1 C18 C17 -118.09(10)
C25 Fe1 C18 C17 166.09(15)
C16 Fe1 C18 C17 37.38(8)
C20 Fe1 C18 C19 -38.01(8)
C21 Fe1 C18 C19 -167.6(2)
C24 Fe1 C18 C19 79.95(11)
C22 Fe1 C18 C19 162.79(9)
C23 Fe1 C18 C19 122.35(10)
C25 Fe1 C18 C19 46.53(18)
C17 Fe1 C18 C19 -119.56(12)
C16 Fe1 C18 C19 -82.19(9)
C17 C18 C19 C20 -0.36(16)
Fe1 C18 C19 C20 59.14(10)
C17 C18 C19 Fe1 -59.50(10)
C20 Fe1 C19 C18 119.11(12)
C21 Fe1 C19 C18 173.00(12)
C24 Fe1 C19 C18 -115.94(10)
C22 Fe1 C19 C18 -51.6(2)
C23 Fe1 C19 C18 -76.32(12)
C25 Fe1 C19 C18 -157.61(9)
C17 Fe1 C19 C18 37.38(8)
C16 Fe1 C19 C18 81.12(8)
C21 Fe1 C19 C20 53.88(17)
C24 Fe1 C19 C20 124.95(11)
C22 Fe1 C19 C20 -170.8(2)
C23 Fe1 C19 C20 164.57(10)
C18 Fe1 C19 C20 -119.11(12)
C25 Fe1 C19 C20 83.28(11)
C17 Fe1 C19 C20 -81.74(9)
C16 Fe1 C19 C20 -37.99(8)
C18 C19 C20 C16 1.15(16)
Fe1 C19 C20 C16 60.70(10)
C18 C19 C20 Fe1 -59.55(10)
C17 C16 C20 C19 -1.49(15)
C9 C16 C20 C19 170.52(12)
Fe1 C16 C20 C19 -59.86(10)
C17 C16 C20 Fe1 58.37(9)
C9 C16 C20 Fe1 -129.62(12)
C21 Fe1 C20 C19 -155.37(9)
C24 Fe1 C20 C19 -72.48(12)
C22 Fe1 C20 C19 173.12(15)
C23 Fe1 C20 C19 -42.8(3)
C18 Fe1 C20 C19 37.72(9)
C25 Fe1 C20 C19 -113.40(10)
C17 Fe1 C20 C19 81.32(9)
C16 Fe1 C20 C19 118.91(12)
C19 Fe1 C20 C16 -118.91(12)
C21 Fe1 C20 C16 85.72(9)
C24 Fe1 C20 C16 168.60(9)
C22 Fe1 C20 C16 54.21(19)
C23 Fe1 C20 C16 -161.7(2)
C18 Fe1 C20 C16 -81.19(9)
C25 Fe1 C20 C16 127.68(9)
C17 Fe1 C20 C16 -37.59(8)
C20 Fe1 C21 C25 79.72(12)
C19 Fe1 C21 C25 41.87(19)
C24 Fe1 C21 C25 -37.78(12)
C22 Fe1 C21 C25 -119.18(15)
C23 Fe1 C21 C25 -81.42(13)
C18 Fe1 C21 C25 -156.4(2)
C17 Fe1 C21 C25 165.39(11)
C16 Fe1 C21 C25 123.71(11)
C20 Fe1 C21 C22 -161.10(9)
C19 Fe1 C21 C22 161.05(13)
C24 Fe1 C21 C22 81.40(11)
C23 Fe1 C21 C22 37.76(10)
C18 Fe1 C21 C22 -37.2(3)
C25 Fe1 C21 C22 119.18(15)
C17 Fe1 C21 C22 -75.43(11)
C16 Fe1 C21 C22 -117.11(9)
C25 C21 C22 C23 0.21(18)
Fe1 C21 C22 C23 -59.37(11)
C25 C21 C22 Fe1 59.59(11)
C20 Fe1 C22 C21 43.8(2)
C19 Fe1 C22 C21 -151.3(2)
C24 Fe1 C22 C21 -81.64(11)
C23 Fe1 C22 C21 -119.17(15)
C18 Fe1 C22 C21 168.92(9)
C25 Fe1 C22 C21 -37.75(10)
C17 Fe1 C22 C21 126.41(9)
C16 Fe1 C22 C21 82.84(10)
C20 Fe1 C22 C23 162.98(16)
C19 Fe1 C22 C23 -32.1(3)
C21 Fe1 C22 C23 119.17(15)
C24 Fe1 C22 C23 37.53(13)
C18 Fe1 C22 C23 -71.91(13)
C25 Fe1 C22 C23 81.42(13)
C17 Fe1 C22 C23 -114.42(12)
C16 Fe1 C22 C23 -157.99(11)
C21 C22 C23 C24 -0.05(18)
Fe1 C22 C23 C24 -59.28(12)
C21 C22 C23 Fe1 59.23(11)
C20 Fe1 C23 C24 -39.4(3)
C19 Fe1 C23 C24 -71.86(13)
C21 Fe1 C23 C24 81.48(12)
C22 Fe1 C23 C24 119.27(16)
C18 Fe1 C23 C24 -113.40(11)
C25 Fe1 C23 C24 37.54(11)
C17 Fe1 C23 C24 -155.32(10)
C16 Fe1 C23 C24 171.62(14)
C20 Fe1 C23 C22 -158.69(19)
C19 Fe1 C23 C22 168.87(10)
C21 Fe1 C23 C22 -37.79(10)
C24 Fe1 C23 C22 -119.27(16)
C18 Fe1 C23 C22 127.33(11)
C25 Fe1 C23 C22 -81.73(12)
C17 Fe1 C23 C22 85.41(12)
C16 Fe1 C23 C22 52.4(2)
C22 C23 C24 C25 -0.13(19)
Fe1 C23 C24 C25 -59.35(12)
C22 C23 C24 Fe1 59.22(11)
C20 Fe1 C24 C23 165.59(10)
C19 Fe1 C24 C23 125.21(11)
C21 Fe1 C24 C23 -81.79(11)
C22 Fe1 C24 C23 -37.78(11)
C18 Fe1 C24 C23 83.56(12)
C25 Fe1 C24 C23 -119.62(16)
C17 Fe1 C24 C23 54.2(2)
C16 Fe1 C24 C23 -168.78(18)
C20 Fe1 C24 C25 -74.80(12)
C19 Fe1 C24 C25 -115.17(11)
C21 Fe1 C24 C25 37.83(11)
C22 Fe1 C24 C25 81.84(12)
C23 Fe1 C24 C25 119.62(16)
C18 Fe1 C24 C25 -156.82(10)
C17 Fe1 C24 C25 173.78(14)
C16 Fe1 C24 C25 -49.2(3)
C23 C24 C25 C21 0.26(19)
Fe1 C24 C25 C21 -59.14(11)
C23 C24 C25 Fe1 59.40(12)
C22 C21 C25 C24 -0.29(18)
Fe1 C21 C25 C24 59.22(12)
C22 C21 C25 Fe1 -59.51(11)
C20 Fe1 C25 C24 123.34(12)
C19 Fe1 C25 C24 80.54(13)
C21 Fe1 C25 C24 -119.08(17)
C22 Fe1 C25 C24 -81.30(12)
C23 Fe1 C25 C24 -37.35(12)
C18 Fe1 C25 C24 48.3(2)
C17 Fe1 C25 C24 -169.2(2)
C16 Fe1 C25 C24 163.61(11)
C20 Fe1 C25 C21 -117.58(11)
C19 Fe1 C25 C21 -160.39(10)
C24 Fe1 C25 C21 119.08(17)
C22 Fe1 C25 C21 37.78(10)
C23 Fe1 C25 C21 81.73(12)
C18 Fe1 C25 C21 167.35(13)
C17 Fe1 C25 C21 -50.2(3)
C16 Fe1 C25 C21 -77.31(13)
C4A C10 C26 C27 52.7(2)
C10A C10 C26 C27 -126.45(15)
C4A C10 C26 C30 -134.02(15)
C10A C10 C26 C30 46.81(19)
C4A C10 C26 Fe2 -44.2(2)
C10A C10 C26 Fe2 136.63(12)
C30 Fe2 C26 C27 119.02(12)
C29 Fe2 C26 C27 81.27(10)
C33 Fe2 C26 C27 -46.3(2)
C34 Fe2 C26 C27 154.44(18)
C28 Fe2 C26 C27 37.50(9)
C31 Fe2 C26 C27 -126.01(9)
C35 Fe2 C26 C27 -168.87(9)
C32 Fe2 C26 C27 -83.18(10)
C29 Fe2 C26 C30 -37.75(10)
C33 Fe2 C26 C30 -165.31(18)
C34 Fe2 C26 C30 35.4(2)
C28 Fe2 C26 C30 -81.52(10)
C31 Fe2 C26 C30 114.97(10)
C35 Fe2 C26 C30 72.11(11)
C32 Fe2 C26 C30 157.80(10)
C27 Fe2 C26 C30 -119.02(12)
C30 Fe2 C26 C10 -116.19(17)
C29 Fe2 C26 C10 -153.94(15)
C33 Fe2 C26 C10 78.5(2)
C34 Fe2 C26 C10 -80.8(2)
C28 Fe2 C26 C10 162.29(15)
C31 Fe2 C26 C10 -1.22(15)
C35 Fe2 C26 C10 -44.08(16)
C32 Fe2 C26 C10 41.61(16)
C27 Fe2 C26 C10 124.79(16)
C30 C26 C27 C28 -0.81(16)
C10 C26 C27 C28 173.33(13)
Fe2 C26 C27 C28 -58.83(10)
C30 C26 C27 Fe2 58.02(10)
C10 C26 C27 Fe2 -127.84(14)
C30 Fe2 C27 C28 81.55(10)
C29 Fe2 C27 C28 37.42(10)
C33 Fe2 C27 C28 -78.28(12)
C34 Fe2 C27 C28 -38.0(2)
C31 Fe2 C27 C28 -165.55(10)
C35 Fe2 C27 C28 152.0(2)
C32 Fe2 C27 C28 -122.42(10)
C26 Fe2 C27 C28 119.61(13)
C30 Fe2 C27 C26 -38.06(8)
C29 Fe2 C27 C26 -82.19(9)
C33 Fe2 C27 C26 162.12(9)
C34 Fe2 C27 C26 -157.61(17)
C28 Fe2 C27 C26 -119.61(13)
C31 Fe2 C27 C26 74.85(11)
C35 Fe2 C27 C26 32.4(3)
C32 Fe2 C27 C26 117.97(9)
C26 C27 C28 C29 0.38(17)
Fe2 C27 C28 C29 -58.91(11)
C26 C27 C28 Fe2 59.29(10)
C30 Fe2 C28 C29 37.95(9)
C33 Fe2 C28 C29 -119.59(10)
C34 Fe2 C28 C29 -76.65(12)
C31 Fe2 C28 C29 167.0(2)
C35 Fe2 C28 C29 -41.9(2)
C32 Fe2 C28 C29 -160.80(9)
C27 Fe2 C28 C29 119.74(13)
C26 Fe2 C28 C29 82.19(9)
C30 Fe2 C28 C27 -81.80(9)
C29 Fe2 C28 C27 -119.74(13)
C33 Fe2 C28 C27 120.67(10)
C34 Fe2 C28 C27 163.60(11)
C31 Fe2 C28 C27 47.2(3)
C35 Fe2 C28 C27 -161.63(16)
C32 Fe2 C28 C27 79.45(11)
C26 Fe2 C28 C27 -37.55(9)
C27 C28 C29 C30 0.21(19)
Fe2 C28 C29 C30 -59.15(12)
C27 C28 C29 Fe2 59.36(11)
C30 Fe2 C29 C28 -119.15(13)
C33 Fe2 C29 C28 79.17(12)
C34 Fe2 C29 C28 119.06(11)
C31 Fe2 C29 C28 -171.94(13)
C35 Fe2 C29 C28 160.41(10)
C32 Fe2 C29 C28 54.9(3)
C27 Fe2 C29 C28 -37.45(9)
C26 Fe2 C29 C28 -81.31(9)
C33 Fe2 C29 C30 -161.68(11)
C34 Fe2 C29 C30 -121.80(11)
C28 Fe2 C29 C30 119.15(13)
C31 Fe2 C29 C30 -52.79(19)
C35 Fe2 C29 C30 -80.44(12)
C32 Fe2 C29 C30 174.1(2)
C27 Fe2 C29 C30 81.70(10)
C26 Fe2 C29 C30 37.84(9)
C28 C29 C30 C26 -0.72(19)
Fe2 C29 C30 C26 -60.29(11)
C28 C29 C30 Fe2 59.57(11)
C27 C26 C30 C29 0.95(17)
C10 C26 C30 C29 -173.62(13)
Fe2 C26 C30 C29 59.66(11)
C27 C26 C30 Fe2 -58.71(10)
C10 C26 C30 Fe2 126.73(13)
C33 Fe2 C30 C29 46.4(2)
C34 Fe2 C30 C29 74.49(13)
C28 Fe2 C30 C29 -37.69(10)
C31 Fe2 C30 C29 156.38(10)
C35 Fe2 C30 C29 115.39(11)
C32 Fe2 C30 C29 -174.99(17)
C27 Fe2 C30 C29 -81.55(11)
C26 Fe2 C30 C29 -119.34(14)
C29 Fe2 C30 C26 119.34(14)
C33 Fe2 C30 C26 165.74(19)
C34 Fe2 C30 C26 -166.18(9)
C28 Fe2 C30 C26 81.65(9)
C31 Fe2 C30 C26 -84.29(10)
C35 Fe2 C30 C26 -125.28(9)
C32 Fe2 C30 C26 -55.7(2)
C27 Fe2 C30 C26 37.79(8)
C30 Fe2 C31 C32 163.79(9)
C29 Fe2 C31 C32 -158.87(14)
C33 Fe2 C31 C32 -37.91(11)
C34 Fe2 C31 C32 -81.90(12)
C28 Fe2 C31 C32 41.0(3)
C35 Fe2 C31 C32 -119.82(15)
C27 Fe2 C31 C32 78.17(11)
C26 Fe2 C31 C32 120.01(10)
C30 Fe2 C31 C35 -76.39(12)
C29 Fe2 C31 C35 -39.0(2)
C33 Fe2 C31 C35 81.92(13)
C34 Fe2 C31 C35 37.92(12)
C28 Fe2 C31 C35 160.8(2)
C32 Fe2 C31 C35 119.82(15)
C27 Fe2 C31 C35 -162.00(11)
C26 Fe2 C31 C35 -120.16(11)
C35 C31 C32 C33 -0.07(19)
Fe2 C31 C32 C33 58.96(11)
C35 C31 C32 Fe2 -59.04(12)
C30 Fe2 C32 C31 -39.2(2)
C29 Fe2 C32 C31 151.0(2)
C33 Fe2 C32 C31 119.07(15)
C34 Fe2 C32 C31 81.36(11)
C28 Fe2 C32 C31 -167.28(9)
C35 Fe2 C32 C31 37.42(10)
C27 Fe2 C32 C31 -123.93(9)
C26 Fe2 C32 C31 -79.97(11)
C30 Fe2 C32 C33 -158.29(18)
C29 Fe2 C32 C33 31.9(3)
C34 Fe2 C32 C33 -37.70(12)
C28 Fe2 C32 C33 73.65(13)
C31 Fe2 C32 C33 -119.07(15)
C35 Fe2 C32 C33 -81.64(12)
C27 Fe2 C32 C33 117.00(12)
C26 Fe2 C32 C33 160.96(11)
C31 C32 C33 C34 0.20(19)
Fe2 C32 C33 C34 59.36(13)
C31 C32 C33 Fe2 -59.16(11)
C30 Fe2 C33 C34 38.1(3)
C29 Fe2 C33 C34 72.36(14)
C28 Fe2 C33 C34 114.59(12)
C31 Fe2 C33 C34 -81.51(12)
C35 Fe2 C33 C34 -37.60(11)
C32 Fe2 C33 C34 -119.30(16)
C27 Fe2 C33 C34 156.69(10)
C26 Fe2 C33 C34 -168.97(16)
C30 Fe2 C33 C32 157.40(18)
C29 Fe2 C33 C32 -168.34(11)
C34 Fe2 C33 C32 119.30(16)
C28 Fe2 C33 C32 -126.11(11)
C31 Fe2 C33 C32 37.79(10)
C35 Fe2 C33 C32 81.70(11)
C27 Fe2 C33 C32 -84.01(12)
C26 Fe2 C33 C32 -49.7(2)
C32 C33 C34 C35 -0.2(2)
Fe2 C33 C34 C35 59.31(13)
C32 C33 C34 Fe2 -59.56(12)
C30 Fe2 C34 C33 -164.71(10)
C29 Fe2 C34 C33 -124.11(11)
C28 Fe2 C34 C33 -83.32(12)
C31 Fe2 C34 C33 81.66(12)
C35 Fe2 C34 C33 119.54(16)
C32 Fe2 C34 C33 37.76(11)
C27 Fe2 C34 C33 -55.9(2)
C26 Fe2 C34 C33 168.90(16)
C30 Fe2 C34 C35 75.76(13)
C29 Fe2 C34 C35 116.36(12)
C33 Fe2 C34 C35 -119.54(16)
C28 Fe2 C34 C35 157.15(11)
C31 Fe2 C34 C35 -37.88(11)
C32 Fe2 C34 C35 -81.77(12)
C27 Fe2 C34 C35 -175.44(16)
C26 Fe2 C34 C35 49.4(2)
C33 C34 C35 C31 0.2(2)
Fe2 C34 C35 C31 59.36(12)
C33 C34 C35 Fe2 -59.16(13)
C32 C31 C35 C34 -0.08(19)
Fe2 C31 C35 C34 -59.20(12)
C32 C31 C35 Fe2 59.12(11)
C30 Fe2 C35 C34 -120.91(12)
C29 Fe2 C35 C34 -78.97(13)
C33 Fe2 C35 C34 37.58(12)
C28 Fe2 C35 C34 -49.6(2)
C31 Fe2 C35 C34 118.96(17)
C32 Fe2 C35 C34 81.57(13)
C27 Fe2 C35 C34 173.9(2)
C26 Fe2 C35 C34 -161.17(11)
C30 Fe2 C35 C31 120.13(11)
C29 Fe2 C35 C31 162.07(10)
C33 Fe2 C35 C31 -81.38(12)
C34 Fe2 C35 C31 -118.96(17)
C28 Fe2 C35 C31 -168.52(14)
C32 Fe2 C35 C31 -37.39(10)
C27 Fe2 C35 C31 54.9(3)
C26 Fe2 C35 C31 79.87(12)
